data_7251165
loop_
_publ_author_name
'Gasol-Cardona, Julia'
'Ward, Martin R.'
'Comboni, Davide'
'Hanfland, Micheal'
'Scatena, Rebecca'
'Warren, Mark R.'
'Maloney, Andrew G. P.'
'Oswald, Iain D. H.'

_publ_section_title
;
 Pressure-induced phase behaviour and compressibility of the racemic and
 chiral solid forms, ofloxacin and levofloxacin
;
_journal_issue 47
_journal_name_full CrystEngComm
_journal_page_first 7662
_journal_page_last 7676
_journal_paper_doi 10.1039/D5CE00855G
_journal_volume 27
_journal_year 2025
_chemical_formula_moiety 'C18 H20 F N3 O4, 0.5(H2 O1)'
_chemical_formula_sum 'C18 H21 F N3 O4.5'
_chemical_formula_weight 370.38
_chemical_name_systematic 'Levofloxacin hydrate'
_space_group_crystal_system monoclinic
_space_group_IT_number 5
_space_group_name_Hall 'C 2y'
_space_group_name_H-M_alt 'C 1 2 1'
_atom_sites_solution_hydrogens mixed
_audit_creation_method SHELXL-2019/3
_audit_update_record
;
2025-08-19 deposited with the CCDC.	2025-10-29 downloaded from the CCDC.
;
_cell_angle_alpha 90
_cell_angle_beta 113.557(12)
_cell_angle_gamma 90
_cell_formula_units_Z 8
_cell_length_a 28.512(5)
_cell_length_b 6.7261(4)
_cell_length_c 18.5315(13)
_cell_measurement_pressure 0.38
_cell_measurement_reflns_used 7699
_cell_measurement_temperature 298(2)
_cell_measurement_theta_max 23.313
_cell_measurement_theta_min 3.127
_cell_volume 3257.7(7)
_computing_cell_refinement 'Apex 4 suite'
_computing_data_collection 'Apex 4 suite'
_computing_data_reduction SAINT
_computing_molecular_graphics 'Olex2 1.5-ac7-013 (Dolomanov et al., 2009)'
_computing_publication_material 'Olex2 1.5-ac7-013 (Dolomanov et al., 2009)'
_computing_structure_refinement 'XL  (Sheldrick, 2008)'
_diffrn_ambient_temperature 298(2)
_diffrn_measured_fraction_theta_full 0.318
_diffrn_measured_fraction_theta_max 0.318
_diffrn_measurement_device_type 'Bruker D8 Venture'
_diffrn_radiation_type MoK\a
_diffrn_radiation_wavelength 0.71073
_diffrn_reflns_av_R_equivalents 0.0459
_diffrn_reflns_av_unetI/netI 0.0445
_diffrn_reflns_Laue_measured_fraction_full 0.318
_diffrn_reflns_Laue_measured_fraction_max 0.318
_diffrn_reflns_limit_h_max 18
_diffrn_reflns_limit_h_min -18
_diffrn_reflns_limit_k_max 7
_diffrn_reflns_limit_k_min -7
_diffrn_reflns_limit_l_max 19
_diffrn_reflns_limit_l_min -19
_diffrn_reflns_number 7699
_diffrn_reflns_point_group_measured_fraction_full 0.323
_diffrn_reflns_point_group_measured_fraction_max 0.323
_diffrn_reflns_theta_full 23.313
_diffrn_reflns_theta_max 23.313
_diffrn_reflns_theta_min 3.127
_exptl_absorpt_coefficient_mu 0.117
_exptl_absorpt_correction_T_max 0.7449
_exptl_absorpt_correction_T_min 0.6681
_exptl_absorpt_correction_type multi-scan
_exptl_crystal_colour colourless
_exptl_crystal_density_diffrn 1.510
_exptl_crystal_description Lathe
_exptl_crystal_F_000 1560
_exptl_crystal_recrystallization_method 'Re-crystallisation from solvent: acetonitrile'
_exptl_crystal_size_max 0.18
_exptl_crystal_size_mid 0.09
_exptl_crystal_size_min 0.02
_refine_diff_density_max 0.285
_refine_diff_density_min -0.330
_refine_diff_density_rms 0.073
_refine_ls_abs_structure_details
;
 Flack x determined using 393 quotients [(I+)-(I-)]/[(I+)+(I-)]
 (Parsons, Flack and Wagner, Acta Cryst. B69 (2013) 249-259).
;
_refine_ls_abs_structure_Flack 0.7(10)
_refine_ls_extinction_method none
_refine_ls_goodness_of_fit_ref 1.065
_refine_ls_hydrogen_treatment constr
_refine_ls_matrix_type full
_refine_ls_number_parameters 225
_refine_ls_number_reflns 1529
_refine_ls_number_restraints 123
_refine_ls_restrained_S_all 1.479
_refine_ls_R_factor_all 0.1066
_refine_ls_R_factor_gt 0.0803
_refine_ls_shift/su_max 0.000
_refine_ls_shift/su_mean 0.000
_refine_ls_structure_factor_coef Fsqd
_refine_ls_weighting_details 'w=1/[\s^2^(Fo^2^)+(0.1965P)^2^+0.3489P] where P=(Fo^2^+2Fc^2^)/3'
_refine_ls_weighting_scheme calc
_refine_ls_wR_factor_gt 0.2300
_refine_ls_wR_factor_ref 0.2592
_reflns_Friedel_coverage 0.844
_reflns_Friedel_fraction_full 0.328
_reflns_Friedel_fraction_max 0.328
_reflns_number_gt 1116
_reflns_number_total 1529
_reflns_threshold_expression 'I > 2\s(I)'
_cod_data_source_file d5ce00855g2.cif
_cod_data_source_block LH_ME_0p38
_cod_depositor_comments 'Adding full bibliography for 7251165--7251187.cif.'
_cod_original_sg_symbol_H-M 'C 2'
_cod_original_formula_sum 'C18 H21 F N3 O4.50'
_cod_database_code 7251165
_shelx_shelxl_version_number 2019/3
_shelx_space_group_comment
;
The symmetry employed for this shelxl refinement is uniquely defined
by the following loop, which should always be used as a source of
symmetry information in preference to the above space-group names.
They are only intended as comments.
;
_shelx_estimated_absorpt_t_min 0.979
_shelx_estimated_absorpt_t_max 0.998

loop_
_space_group_symop_operation_xyz
'x, y, z'
'-x, y, -z'
'x+1/2, y+1/2, z'
'-x+1/2, y+1/2, -z'

loop_
_atom_site_label
_atom_site_type_symbol
_atom_site_fract_x
_atom_site_fract_y
_atom_site_fract_z
_atom_site_U_iso_or_equiv
_atom_site_adp_type
_atom_site_occupancy
_atom_site_site_symmetry_order
_atom_site_calc_flag
_atom_site_refinement_flags_posn
_atom_site_refinement_flags_adp
_atom_site_refinement_flags_occupancy
_atom_site_disorder_assembly
_atom_site_disorder_group
F1 F 0.2075(9) 0.4627(12) 0.7343(7) 0.056(3) Uiso 1 1 d D U . . .
O1 O 0.3207(12) 0.4854(16) 1.2262(10) 0.063(4) Uiso 1 1 d D U . . .
O2 O 0.3722(12) 0.4893(17) 1.1618(10) 0.066(4) Uiso 1 1 d D U . . .
H2 H 0.368691 0.501733 1.115894 0.098 Uiso 1 1 calc R U . . .
O3 O 0.3348(12) 0.4860(14) 1.0130(9) 0.050(4) Uiso 1 1 d D U . . .
O4 O 0.1039(12) 0.4696(15) 0.8777(9) 0.052(3) Uiso 1 1 d D U . . .
N1 N 0.1924(10) 0.4706(15) 1.0209(9) 0.029(3) Uiso 1 1 d D U . . .
N2 N 0.1107(11) 0.4891(16) 0.7317(10) 0.047(4) Uiso 1 1 d D U . . .
N3 N 0.0173(11) 0.6384(18) 0.6281(9) 0.052(4) Uiso 1 1 d D U . . .
C1 C 0.2359(11) 0.4721(18) 1.0865(11) 0.030(4) Uiso 1 1 d D U . . .
H1 H 0.233163 0.470036 1.134873 0.036 Uiso 1 1 calc R U . . .
C2 C 0.2837(11) 0.4766(19) 1.0865(10) 0.034(4) Uiso 1 1 d D U . . .
C3 C 0.2911(11) 0.4815(19) 1.0146(9) 0.028(4) Uiso 1 1 d D U . . .
C4 C 0.2460(13) 0.477(2) 0.8692(12) 0.045(4) Uiso 1 1 d D U . . .
H4 H 0.277296 0.483137 0.864728 0.054 Uiso 1 1 calc R U . . .
C5 C 0.2018(12) 0.4712(18) 0.8042(11) 0.027(4) Uiso 1 1 d D U . . .
C6 C 0.1522(12) 0.481(2) 0.8023(10) 0.049(5) Uiso 1 1 d D U . . .
C7 C 0.1522(12) 0.473(2) 0.8781(10) 0.041(5) Uiso 1 1 d D U . . .
C8 C 0.1965(12) 0.4701(19) 0.9481(10) 0.029(4) Uiso 1 1 d D U . . .
C9 C 0.2439(12) 0.4746(19) 0.9432(10) 0.030(4) Uiso 1 1 d D U . . .
C10 C 0.3264(12) 0.484(2) 1.1649(10) 0.038(4) Uiso 1 1 d D U . . .
C11 C 0.1023(12) 0.549(2) 0.9479(9) 0.047(4) Uiso 1 1 d D U . . .
H11A H 0.068206 0.531245 0.946528 0.057 Uiso 1 1 calc R U . . .
H11B H 0.109366 0.690171 0.950341 0.057 Uiso 1 1 calc R U . . .
C12 C 0.1406(10) 0.4501(18) 1.0211(8) 0.031(3) Uiso 1 1 d D U . . .
H12 H 0.132121 0.308827 1.020934 0.037 Uiso 1 1 calc R U . . .
C13 C 0.137(2) 0.551(2) 1.0917(15) 0.055(5) Uiso 1 1 d D U . . .
H13A H 0.163301 0.500827 1.139088 0.083 Uiso 1 1 calc R U . . .
H13B H 0.104020 0.523008 1.092562 0.083 Uiso 1 1 calc R U . . .
H13C H 0.140834 0.691523 1.088372 0.083 Uiso 1 1 calc R U . . .
C14 C 0.0639(11) 0.374(2) 0.7137(11) 0.046(4) Uiso 1 1 d D U . . .
H14A H 0.067271 0.293169 0.758824 0.055 Uiso 1 1 calc R U . . .
H14B H 0.058734 0.285908 0.669742 0.055 Uiso 1 1 calc R U . . .
C15 C 0.0185(12) 0.5092(19) 0.6934(11) 0.048(4) Uiso 1 1 d D U . . .
H15A H -0.012708 0.431936 0.677434 0.058 Uiso 1 1 calc R U . . .
H15B H 0.021704 0.589105 0.738740 0.058 Uiso 1 1 calc R U . . .
C16 C 0.0644(11) 0.758(2) 0.6520(11) 0.055(5) Uiso 1 1 d D U . . .
H16A H 0.068196 0.837026 0.697826 0.066 Uiso 1 1 calc R U . . .
H16B H 0.061724 0.848471 0.609757 0.066 Uiso 1 1 calc R U . . .
C17 C 0.1111(13) 0.628(2) 0.6712(12) 0.055(5) Uiso 1 1 d D U . . .
H17A H 0.109374 0.556603 0.624770 0.066 Uiso 1 1 calc R U . . .
H17B H 0.141983 0.707687 0.690804 0.066 Uiso 1 1 calc R U . . .
C18 C -0.0292(13) 0.760(3) 0.6037(14) 0.084(7) Uiso 1 1 d D U . . .
H18A H -0.058712 0.674988 0.586085 0.126 Uiso 1 1 calc R U . . .
H18B H -0.030888 0.846629 0.561536 0.126 Uiso 1 1 calc R U . . .
H18C H -0.028524 0.838226 0.647464 0.126 Uiso 1 1 calc R U . . .
F2 F 0.2901(9) 0.7109(12) 0.7605(7) 0.050(3) Uiso 1 1 d D U . . .
O5 O 0.1791(13) 0.6809(15) 0.2664(11) 0.063(4) Uiso 1 1 d D U . . .
O6 O 0.1287(11) 0.6948(16) 0.3290(9) 0.064(4) Uiso 1 1 d D U . . .
H6 H 0.131388 0.694277 0.374739 0.096 Uiso 1 1 calc R U . . .
O7 O 0.1630(11) 0.6779(15) 0.4772(9) 0.056(4) Uiso 1 1 d D U . . .
O8 O 0.3941(12) 0.6782(14) 0.6212(9) 0.055(4) Uiso 1 1 d D U . . .
N4 N 0.3078(10) 0.6544(15) 0.4785(9) 0.039(4) Uiso 1 1 d D U . . .
N5 N 0.3863(11) 0.6893(15) 0.7636(9) 0.045(4) Uiso 1 1 d D U . . .
N6 N 0.4834(11) 0.5853(18) 0.8789(9) 0.050(4) Uiso 1 1 d D U . . .
C19 C 0.2662(10) 0.6590(19) 0.4107(11) 0.037(4) Uiso 1 1 d D U . . .
H19 H 0.270750 0.653101 0.363755 0.045 Uiso 1 1 calc R U . . .
C20 C 0.2174(10) 0.6721(17) 0.4069(9) 0.026(4) Uiso 1 1 d D U . . .
C21 C 0.2067(10) 0.6726(18) 0.4757(9) 0.034(4) Uiso 1 1 d D U . . .
C22 C 0.2502(13) 0.6844(19) 0.6237(11) 0.042(4) Uiso 1 1 d D U . . .
H22 H 0.218691 0.684205 0.627748 0.051 Uiso 1 1 calc R U . . .
C23 C 0.2940(12) 0.6930(17) 0.6901(11) 0.032(4) Uiso 1 1 d D U . . .
C24 C 0.3437(11) 0.684(2) 0.6932(9) 0.042(5) Uiso 1 1 d D U . . .
C25 C 0.3454(11) 0.682(2) 0.6177(10) 0.041(4) Uiso 1 1 d D U . . .
C26 C 0.3012(11) 0.6730(17) 0.5493(10) 0.029(4) Uiso 1 1 d D U . . .
C27 C 0.2518(10) 0.6758(18) 0.5496(9) 0.034(4) Uiso 1 1 d D U . . .
C28 C 0.1746(11) 0.687(2) 0.3277(10) 0.047(5) Uiso 1 1 d D U . . .
C29 C 0.3973(11) 0.7346(19) 0.5477(8) 0.038(4) Uiso 1 1 d D U . . .
H29A H 0.431652 0.711070 0.551067 0.045 Uiso 1 1 calc R U . . .
H29B H 0.389830 0.875207 0.538041 0.045 Uiso 1 1 calc R U . . .
C30 C 0.3599(10) 0.616(2) 0.4815(8) 0.036(4) Uiso 1 1 d D U . . .
H30 H 0.367645 0.475209 0.493833 0.043 Uiso 1 1 calc R U . . .
C31 C 0.3645(18) 0.658(3) 0.4047(13) 0.058(5) Uiso 1 1 d D U . . .
H31A H 0.350316 0.548669 0.369281 0.086 Uiso 1 1 calc R U . . .
H31B H 0.399868 0.673978 0.414029 0.086 Uiso 1 1 calc R U . . .
H31C H 0.346111 0.777331 0.381965 0.086 Uiso 1 1 calc R U . . .
C32 C 0.4291(11) 0.820(2) 0.7797(11) 0.041(4) Uiso 1 1 d D U . . .
H32A H 0.430495 0.916367 0.819429 0.049 Uiso 1 1 calc R U . . .
H32B H 0.425479 0.891257 0.732273 0.049 Uiso 1 1 calc R U . . .
C33 C 0.4770(12) 0.699(2) 0.8082(10) 0.047(4) Uiso 1 1 d D U . . .
H33A H 0.476112 0.608913 0.766951 0.056 Uiso 1 1 calc R U . . .
H33B H 0.506137 0.787163 0.819891 0.056 Uiso 1 1 calc R U . . .
C34 C 0.4386(12) 0.454(2) 0.8562(11) 0.042(4) Uiso 1 1 d D U . . .
H34A H 0.441810 0.372148 0.900869 0.050 Uiso 1 1 calc R U . . .
H34B H 0.438231 0.367117 0.814287 0.050 Uiso 1 1 calc R U . . .
C35 C 0.3895(13) 0.5640(19) 0.8292(10) 0.037(4) Uiso 1 1 d D U . . .
H35A H 0.361093 0.471204 0.812790 0.044 Uiso 1 1 calc R U . . .
H35B H 0.388134 0.644834 0.871709 0.044 Uiso 1 1 calc R U . . .
C36 C 0.5312(14) 0.472(3) 0.9075(13) 0.078(6) Uiso 1 1 d D U . . .
H36A H 0.532268 0.389790 0.865882 0.117 Uiso 1 1 calc R U . . .
H36B H 0.533124 0.390506 0.950994 0.117 Uiso 1 1 calc R U . . .
H36C H 0.559656 0.562670 0.924281 0.117 Uiso 1 1 calc R U . . .
O9 O 0.000000 0.361(3) 0.500000 0.073(7) Uiso 1 2 d DGS . P . .
H9A H -0.027359 0.295466 0.475899 0.110 Uiso 0.5 1 d DG U P . .
H9B H 0.000595 0.446679 0.466756 0.110 Uiso 0.5 1 d DG U P . .
O10 O 0.000000 0.377(3) 1.000000 0.074(6) Uiso 1 2 d DGS . P . .
H10A H 0.004876 0.467518 1.034030 0.111 Uiso 0.5 1 d DG U P . .
H10B H 0.006064 0.269650 1.026446 0.111 Uiso 0.5 1 d DG U P . .

loop_
_atom_type_symbol
_atom_type_description
_atom_type_scat_dispersion_real
_atom_type_scat_dispersion_imag
_atom_type_scat_source
C C 0.0033 0.0016 'International Tables Vol C Tables 4.2.6.8 and 6.1.1.4'
H H 0.0000 0.0000 'International Tables Vol C Tables 4.2.6.8 and 6.1.1.4'
F F 0.0171 0.0103 'International Tables Vol C Tables 4.2.6.8 and 6.1.1.4'
N N 0.0061 0.0033 'International Tables Vol C Tables 4.2.6.8 and 6.1.1.4'
O O 0.0106 0.0060 'International Tables Vol C Tables 4.2.6.8 and 6.1.1.4'

loop_
_geom_angle_atom_site_label_1
_geom_angle_atom_site_label_2
_geom_angle_atom_site_label_3
_geom_angle
_geom_angle_site_symmetry_1
_geom_angle_site_symmetry_3
_geom_angle_publ_flag
C10 O2 H2 109.5 . . ?
C7 O4 C11 113(2) . . ?
C1 N1 C8 118(2) . . ?
C1 N1 C12 123.9(12) . . ?
C8 N1 C12 117.9(19) . . ?
C6 N2 C14 123.9(14) . . ?
C6 N2 C17 119.3(19) . . ?
C14 N2 C17 116.7(19) . . ?
C18 N3 C16 113.0(14) . . ?
C18 N3 C15 107.6(18) . . ?
C16 N3 C15 110.8(18) . . ?
N1 C1 C2 124.1(15) . . ?
N1 C1 H1 118.0 . . ?
C2 C1 H1 118.0 . . ?
C1 C2 C3 121(2) . . ?
C1 C2 C10 115.5(14) . . ?
C3 C2 C10 123(2) . . ?
O3 C3 C2 123(2) . . ?
O3 C3 C9 122.6(14) . . ?
C2 C3 C9 114.8(19) . . ?
C5 C4 C9 119(2) . . ?
C5 C4 H4 120.5 . . ?
C9 C4 H4 120.5 . . ?
C4 C5 F1 115(2) . . ?
C4 C5 C6 126.3(14) . . ?
F1 C5 C6 119(2) . . ?
N2 C6 C5 120.2(16) . . ?
N2 C6 C7 128(2) . . ?
C5 C6 C7 112.1(19) . . ?
O4 C7 C8 122.4(15) . . ?
O4 C7 C6 113.3(19) . . ?
C8 C7 C6 124(2) . . ?
C9 C8 N1 121.3(19) . . ?
C9 C8 C7 118.6(13) . . ?
N1 C8 C7 120(2) . . ?
C8 C9 C4 119(2) . . ?
C8 C9 C3 120.4(13) . . ?
C4 C9 C3 120(2) . . ?
O1 C10 O2 123(2) . . ?
O1 C10 C2 124(2) . . ?
O2 C10 C2 113.3(15) . . ?
O4 C11 C12 112.4(16) . . ?
O4 C11 H11A 109.1 . . ?
C12 C11 H11A 109.1 . . ?
O4 C11 H11B 109.1 . . ?
C12 C11 H11B 109.1 . . ?
H11A C11 H11B 107.8 . . ?
N1 C12 C11 108.6(15) . . ?
N1 C12 C13 112(2) . . ?
C11 C12 C13 107.8(19) . . ?
N1 C12 H12 109.5 . . ?
C11 C12 H12 109.5 . . ?
C13 C12 H12 109.5 . . ?
C12 C13 H13A 109.5 . . ?
C12 C13 H13B 109.5 . . ?
H13A C13 H13B 109.5 . . ?
C12 C13 H13C 109.5 . . ?
H13A C13 H13C 109.5 . . ?
H13B C13 H13C 109.5 . . ?
N2 C14 C15 110.7(13) . . ?
N2 C14 H14A 109.5 . . ?
C15 C14 H14A 109.5 . . ?
N2 C14 H14B 109.5 . . ?
C15 C14 H14B 109.5 . . ?
H14A C14 H14B 108.1 . . ?
N3 C15 C14 107.2(17) . . ?
N3 C15 H15A 110.3 . . ?
C14 C15 H15A 110.3 . . ?
N3 C15 H15B 110.3 . . ?
C14 C15 H15B 110.3 . . ?
H15A C15 H15B 108.5 . . ?
N3 C16 C17 111.4(15) . . ?
N3 C16 H16A 109.4 . . ?
C17 C16 H16A 109.4 . . ?
N3 C16 H16B 109.4 . . ?
C17 C16 H16B 109.4 . . ?
H16A C16 H16B 108.0 . . ?
N2 C17 C16 106.0(18) . . ?
N2 C17 H17A 110.5 . . ?
C16 C17 H17A 110.5 . . ?
N2 C17 H17B 110.5 . . ?
C16 C17 H17B 110.5 . . ?
H17A C17 H17B 108.7 . . ?
N3 C18 H18A 109.5 . . ?
N3 C18 H18B 109.5 . . ?
H18A C18 H18B 109.5 . . ?
N3 C18 H18C 109.5 . . ?
H18A C18 H18C 109.5 . . ?
H18B C18 H18C 109.5 . . ?
C28 O6 H6 109.5 . . ?
C25 O8 C29 113(2) . . ?
C19 N4 C26 118.4(19) . . ?
C19 N4 C30 122.4(13) . . ?
C26 N4 C30 119.0(18) . . ?
C24 N5 C32 124.5(13) . . ?
C24 N5 C35 120.9(18) . . ?
C32 N5 C35 114.6(18) . . ?
C36 N6 C33 111.1(18) . . ?
C36 N6 C34 111.8(14) . . ?
C33 N6 C34 106.0(18) . . ?
N4 C19 C20 123.4(17) . . ?
N4 C19 H19 118.3 . . ?
C20 C19 H19 118.3 . . ?
C19 C20 C21 122(2) . . ?
C19 C20 C28 118.2(15) . . ?
C21 C20 C28 119.7(19) . . ?
O7 C21 C20 126.0(19) . . ?
O7 C21 C27 119.4(15) . . ?
C20 C21 C27 114.5(18) . . ?
C23 C22 C27 121(2) . . ?
C23 C22 H22 119.6 . . ?
C27 C22 H22 119.6 . . ?
F2 C23 C22 118(2) . . ?
F2 C23 C24 116(2) . . ?
C22 C23 C24 125.8(14) . . ?
N5 C24 C23 122.0(15) . . ?
N5 C24 C25 125(2) . . ?
C23 C24 C25 113.2(18) . . ?
O8 C25 C26 125.5(15) . . ?
O8 C25 C24 112.8(19) . . ?
C26 C25 C24 122(2) . . ?
C25 C26 N4 116.4(18) . . ?
C25 C26 C27 122.8(14) . . ?
N4 C26 C27 120.7(19) . . ?
C22 C27 C26 116(2) . . ?
C22 C27 C21 124(2) . . ?
C26 C27 C21 120.3(14) . . ?
O5 C28 O6 120(2) . . ?
O5 C28 C20 125(2) . . ?
O6 C28 C20 114.5(15) . . ?
O8 C29 C30 109.9(15) . . ?
O8 C29 H29A 109.7 . . ?
C30 C29 H29A 109.7 . . ?
O8 C29 H29B 109.7 . . ?
C30 C29 H29B 109.7 . . ?
H29A C29 H29B 108.2 . . ?
N4 C30 C29 108.3(15) . . ?
N4 C30 C31 113(2) . . ?
C29 C30 C31 112.0(17) . . ?
N4 C30 H30 107.7 . . ?
C29 C30 H30 107.7 . . ?
C31 C30 H30 107.7 . . ?
C30 C31 H31A 109.5 . . ?
C30 C31 H31B 109.5 . . ?
H31A C31 H31B 109.5 . . ?
C30 C31 H31C 109.5 . . ?
H31A C31 H31C 109.5 . . ?
H31B C31 H31C 109.5 . . ?
N5 C32 C33 108.9(13) . . ?
N5 C32 H32A 109.9 . . ?
C33 C32 H32A 109.9 . . ?
N5 C32 H32B 109.9 . . ?
C33 C32 H32B 109.9 . . ?
H32A C32 H32B 108.3 . . ?
N6 C33 C32 111.7(19) . . ?
N6 C33 H33A 109.3 . . ?
C32 C33 H33A 109.3 . . ?
N6 C33 H33B 109.3 . . ?
C32 C33 H33B 109.3 . . ?
H33A C33 H33B 107.9 . . ?
N6 C34 C35 113.3(14) . . ?
N6 C34 H34A 108.9 . . ?
C35 C34 H34A 108.9 . . ?
N6 C34 H34B 108.9 . . ?
C35 C34 H34B 108.9 . . ?
H34A C34 H34B 107.7 . . ?
N5 C35 C34 107.8(19) . . ?
N5 C35 H35A 110.1 . . ?
C34 C35 H35A 110.1 . . ?
N5 C35 H35B 110.1 . . ?
C34 C35 H35B 110.1 . . ?
H35A C35 H35B 108.5 . . ?
N6 C36 H36A 109.5 . . ?
N6 C36 H36B 109.5 . . ?
H36A C36 H36B 109.5 . . ?
N6 C36 H36C 109.5 . . ?
H36A C36 H36C 109.5 . . ?
H36B C36 H36C 109.5 . . ?
H9A O9 H9B 104.5 . . ?
H9A O9 H9A 117.9 . 2_556 ?
H9B O9 H9A 116.9 . 2_556 ?
H9A O9 H9B 116.9 . 2_556 ?
H9B O9 H9B 94.2 . 2_556 ?
H9A O9 H9B 104.5 2_556 2_556 ?
H10A O10 H10B 104.2 . . ?
H10A O10 H10A 88.2 . 2_557 ?
H10B O10 H10A 166.8 . 2_557 ?
H10A O10 H10B 166.8 . 2_557 ?
H10B O10 H10B 63.8 . 2_557 ?
H10A O10 H10B 104.2 2_557 2_557 ?

loop_
_geom_bond_atom_site_label_1
_geom_bond_atom_site_label_2
_geom_bond_distance
_geom_bond_site_symmetry_2
_geom_bond_publ_flag
F1 C5 1.370(11) . ?
O1 C10 1.211(12) . ?
O2 C10 1.329(15) . ?
O2 H2 0.8200 . ?
O3 C3 1.262(15) . ?
O4 C7 1.374(14) . ?
O4 C11 1.422(12) . ?
N1 C1 1.345(14) . ?
N1 C8 1.401(12) . ?
N1 C12 1.485(14) . ?
N2 C6 1.371(14) . ?
N2 C14 1.460(15) . ?
N2 C17 1.462(12) . ?
N3 C18 1.469(15) . ?
N3 C16 1.473(15) . ?
N3 C15 1.479(12) . ?
C1 C2 1.365(14) . ?
C1 H1 0.9300 . ?
C2 C3 1.428(13) . ?
C2 C10 1.478(14) . ?
C3 C9 1.462(14) . ?
C4 C5 1.352(15) . ?
C4 C9 1.395(12) . ?
C4 H4 0.9300 . ?
C5 C6 1.403(14) . ?
C6 C7 1.406(13) . ?
C7 C8 1.403(14) . ?
C8 C9 1.392(14) . ?
C11 C12 1.512(15) . ?
C11 H11A 0.9700 . ?
C11 H11B 0.9700 . ?
C12 C13 1.514(12) . ?
C12 H12 0.9800 . ?
C13 H13A 0.9600 . ?
C13 H13B 0.9600 . ?
C13 H13C 0.9600 . ?
C14 C15 1.501(15) . ?
C14 H14A 0.9700 . ?
C14 H14B 0.9700 . ?
C15 H15A 0.9700 . ?
C15 H15B 0.9700 . ?
C16 C17 1.511(15) . ?
C16 H16A 0.9700 . ?
C16 H16B 0.9700 . ?
C17 H17A 0.9700 . ?
C17 H17B 0.9700 . ?
C18 H18A 0.9600 . ?
C18 H18B 0.9600 . ?
C18 H18C 0.9600 . ?
F2 C23 1.358(12) . ?
O5 C28 1.195(13) . ?
O6 C28 1.320(15) . ?
O6 H6 0.8200 . ?
O7 C21 1.257(15) . ?
O8 C25 1.363(15) . ?
O8 C29 1.452(12) . ?
N4 C19 1.339(14) . ?
N4 C26 1.405(12) . ?
N4 C30 1.488(14) . ?
N5 C24 1.382(14) . ?
N5 C32 1.436(14) . ?
N5 C35 1.453(12) . ?
N6 C36 1.463(15) . ?
N6 C33 1.466(12) . ?
N6 C34 1.466(15) . ?
C19 C20 1.367(14) . ?
C19 H19 0.9300 . ?
C20 C21 1.426(14) . ?
C20 C28 1.490(14) . ?
C21 C27 1.458(14) . ?
C22 C23 1.360(15) . ?
C22 C27 1.394(13) . ?
C22 H22 0.9300 . ?
C23 C24 1.398(14) . ?
C24 C25 1.419(13) . ?
C25 C26 1.387(14) . ?
C26 C27 1.409(15) . ?
C29 C30 1.493(14) . ?
C29 H29A 0.9700 . ?
C29 H29B 0.9700 . ?
C30 C31 1.505(13) . ?
C30 H30 0.9800 . ?
C31 H31A 0.9600 . ?
C31 H31B 0.9600 . ?
C31 H31C 0.9600 . ?
C32 C33 1.491(15) . ?
C32 H32A 0.9700 . ?
C32 H32B 0.9700 . ?
C33 H33A 0.9700 . ?
C33 H33B 0.9700 . ?
C34 C35 1.482(15) . ?
C34 H34A 0.9700 . ?
C34 H34B 0.9700 . ?
C35 H35A 0.9700 . ?
C35 H35B 0.9700 . ?
C36 H36A 0.9600 . ?
C36 H36B 0.9600 . ?
C36 H36C 0.9600 . ?
O9 H9A 0.8494 . ?
O9 H9B 0.8505 . ?
O9 H9A 0.8(4) 2_556 ?
O9 H9B 0.9(4) 2_556 ?
O10 H10A 0.8463 . ?
O10 H10B 0.8517 . ?
O10 H10A 0.8(3) 2_557 ?
O10 H10B 0.9(3) 2_557 ?

loop_
_geom_hbond_atom_site_label_D
_geom_hbond_atom_site_label_H
_geom_hbond_atom_site_label_A
_geom_hbond_distance_DH
_geom_hbond_distance_HA
_geom_hbond_distance_DA
_geom_hbond_angle_DHA
_geom_hbond_site_symmetry_A
_geom_hbond_publ_flag
O2 H2 O3 0.82 1.76 2.53(2) 154.5 . yes
O6 H6 O7 0.82 1.75 2.52(2) 156.5 . yes

loop_
_geom_torsion_atom_site_label_1
_geom_torsion_atom_site_label_2
_geom_torsion_atom_site_label_3
_geom_torsion_atom_site_label_4
_geom_torsion
_geom_torsion_site_symmetry_1
_geom_torsion_site_symmetry_2
_geom_torsion_site_symmetry_3
_geom_torsion_site_symmetry_4
_geom_torsion_publ_flag
C8 N1 C1 C2 1(2) . . . . ?
C12 N1 C1 C2 175.1(11) . . . . ?
N1 C1 C2 C3 0(2) . . . . ?
N1 C1 C2 C10 178.1(12) . . . . ?
C1 C2 C3 O3 179.9(13) . . . . ?
C10 C2 C3 O3 2(2) . . . . ?
C1 C2 C3 C9 -2.0(18) . . . . ?
C10 C2 C3 C9 -179.4(11) . . . . ?
C9 C4 C5 F1 -176.4(10) . . . . ?
C9 C4 C5 C6 6(2) . . . . ?
C14 N2 C6 C5 136.5(15) . . . . ?
C17 N2 C6 C5 -47(2) . . . . ?
C14 N2 C6 C7 -41(2) . . . . ?
C17 N2 C6 C7 135.5(17) . . . . ?
C4 C5 C6 N2 174.7(13) . . . . ?
F1 C5 C6 N2 -2(2) . . . . ?
C4 C5 C6 C7 -7(2) . . . . ?
F1 C5 C6 C7 175.4(11) . . . . ?
C11 O4 C7 C8 26(2) . . . . ?
C11 O4 C7 C6 -153.8(12) . . . . ?
N2 C6 C7 O4 2(2) . . . . ?
C5 C6 C7 O4 -176.1(13) . . . . ?
N2 C6 C7 C8 -178.3(14) . . . . ?
C5 C6 C7 C8 4(2) . . . . ?
C1 N1 C8 C9 -1.1(18) . . . . ?
C12 N1 C8 C9 -175.4(11) . . . . ?
C1 N1 C8 C7 -178.5(12) . . . . ?
C12 N1 C8 C7 7.1(17) . . . . ?
O4 C7 C8 C9 -179.9(12) . . . . ?
C6 C7 C8 C9 0(2) . . . . ?
O4 C7 C8 N1 -2(2) . . . . ?
C6 C7 C8 N1 177.4(12) . . . . ?
N1 C8 C9 C4 -178.9(11) . . . . ?
C7 C8 C9 C4 -1(2) . . . . ?
N1 C8 C9 C3 -0.5(19) . . . . ?
C7 C8 C9 C3 177.0(11) . . . . ?
C5 C4 C9 C8 -1(2) . . . . ?
C5 C4 C9 C3 -179.8(12) . . . . ?
O3 C3 C9 C8 -179.9(12) . . . . ?
C2 C3 C9 C8 2.0(18) . . . . ?
O3 C3 C9 C4 -1(2) . . . . ?
C2 C3 C9 C4 -179.6(12) . . . . ?
C1 C2 C10 O1 0(2) . . . . ?
C3 C2 C10 O1 177.9(13) . . . . ?
C1 C2 C10 O2 -179.6(13) . . . . ?
C3 C2 C10 O2 -2.1(19) . . . . ?
C7 O4 C11 C12 -54(2) . . . . ?
C1 N1 C12 C11 153.3(11) . . . . ?
C8 N1 C12 C11 -32.7(14) . . . . ?
C1 N1 C12 C13 34.4(19) . . . . ?
C8 N1 C12 C13 -151.6(13) . . . . ?
O4 C11 C12 N1 57(2) . . . . ?
O4 C11 C12 C13 178(2) . . . . ?
C6 N2 C14 C15 120.6(16) . . . . ?
C17 N2 C14 C15 -56.0(19) . . . . ?
C18 N3 C15 C14 175.5(15) . . . . ?
C16 N3 C15 C14 -60.5(16) . . . . ?
N2 C14 C15 N3 55.3(18) . . . . ?
C18 N3 C16 C17 -176.0(15) . . . . ?
C15 N3 C16 C17 63.2(18) . . . . ?
C6 N2 C17 C16 -123.0(19) . . . . ?
C14 N2 C17 C16 53.7(18) . . . . ?
N3 C16 C17 N2 -56(2) . . . . ?
C26 N4 C19 C20 -3(2) . . . . ?
C30 N4 C19 C20 172.6(12) . . . . ?
N4 C19 C20 C21 -3(2) . . . . ?
N4 C19 C20 C28 176.9(10) . . . . ?
C19 C20 C21 O7 -177.7(14) . . . . ?
C28 C20 C21 O7 2(2) . . . . ?
C19 C20 C21 C27 5.1(18) . . . . ?
C28 C20 C21 C27 -174.7(10) . . . . ?
C27 C22 C23 F2 176.8(10) . . . . ?
C27 C22 C23 C24 -4(2) . . . . ?
C32 N5 C24 C23 -129.6(15) . . . . ?
C35 N5 C24 C23 48(2) . . . . ?
C32 N5 C24 C25 46(2) . . . . ?
C35 N5 C24 C25 -136.7(17) . . . . ?
F2 C23 C24 N5 1(2) . . . . ?
C22 C23 C24 N5 -178.6(11) . . . . ?
F2 C23 C24 C25 -175.0(10) . . . . ?
C22 C23 C24 C25 5(2) . . . . ?
C29 O8 C25 C26 21(2) . . . . ?
C29 O8 C25 C24 -163.0(11) . . . . ?
N5 C24 C25 O8 3(2) . . . . ?
C23 C24 C25 O8 178.4(12) . . . . ?
N5 C24 C25 C26 178.9(13) . . . . ?
C23 C24 C25 C26 -5(2) . . . . ?
O8 C25 C26 N4 1(2) . . . . ?
C24 C25 C26 N4 -174.5(11) . . . . ?
O8 C25 C26 C27 179.4(12) . . . . ?
C24 C25 C26 C27 4(2) . . . . ?
C19 N4 C26 C25 -175.4(11) . . . . ?
C30 N4 C26 C25 8.8(17) . . . . ?
C19 N4 C26 C27 6.4(18) . . . . ?
C30 N4 C26 C27 -169.3(11) . . . . ?
C23 C22 C27 C26 1(2) . . . . ?
C23 C22 C27 C21 -178.0(11) . . . . ?
C25 C26 C27 C22 -1.2(19) . . . . ?
N4 C26 C27 C22 176.8(10) . . . . ?
C25 C26 C27 C21 177.9(12) . . . . ?
N4 C26 C27 C21 -4.0(18) . . . . ?
O7 C21 C27 C22 0(2) . . . . ?
C20 C21 C27 C22 177.5(11) . . . . ?
O7 C21 C27 C26 -179.1(12) . . . . ?
C20 C21 C27 C26 -1.6(17) . . . . ?
C19 C20 C28 O5 3(2) . . . . ?
C21 C20 C28 O5 -177.4(13) . . . . ?
C19 C20 C28 O6 178.8(13) . . . . ?
C21 C20 C28 O6 -1.4(18) . . . . ?
C25 O8 C29 C30 -51.2(19) . . . . ?
C19 N4 C30 C29 145.9(11) . . . . ?
C26 N4 C30 C29 -38.5(15) . . . . ?
C19 N4 C30 C31 21.1(18) . . . . ?
C26 N4 C30 C31 -163.4(12) . . . . ?
O8 C29 C30 N4 58.8(19) . . . . ?
O8 C29 C30 C31 -176(2) . . . . ?
C24 N5 C32 C33 -127.1(15) . . . . ?
C35 N5 C32 C33 55.3(18) . . . . ?
C36 N6 C33 C32 -178.4(14) . . . . ?
C34 N6 C33 C32 60.0(15) . . . . ?
N5 C32 C33 N6 -58.2(18) . . . . ?
C36 N6 C34 C35 178.2(13) . . . . ?
C33 N6 C34 C35 -60.6(17) . . . . ?
C24 N5 C35 C34 127.9(17) . . . . ?
C32 N5 C35 C34 -54.3(15) . . . . ?
N6 C34 C35 N5 57.3(17) . . . . ?
